data_2022094
loop_
_publ_author_name
'Nwachukwu, Chideraa I.'
'Patton, Leanna J.'
'Bowling, Nathan P.'
'Bosch, Eric'

_publ_section_title
;
 Ditopic halogen bonding with bipyrimidines and activated pyrimidines
;
_journal_coeditor_code FN3332
_journal_issue 5
_journal_name_full 'Acta Crystallographica Section C'
_journal_page_first
;
;
_journal_paper_doi 10.1107/S2053229620005082
_journal_volume 76
_journal_year 2020
_chemical_formula_iupac 'C14 H13 N3, C6 F4 I2'
_chemical_formula_moiety 'C14 H13 N3, C6 F4 I2'
_chemical_formula_sum 'C20 H13 F4 I2 N3'
_chemical_formula_weight 625.13
_chemical_name_systematic '2-{[4-(Dimethylamino)phenyl]ethynyl}pyrimidine--1,2,3,5-tetrafluoro-4,6-diiodobenzene (1/1)'
_space_group_crystal_system triclinic
_space_group_IT_number 2
_space_group_name_Hall '-P 1'
_space_group_name_H-M_alt 'P -1'
_atom_sites_solution_hydrogens geom
_audit_creation_method SHELXL2018
_cell_angle_alpha 100.0650(10)
_cell_angle_beta 95.2850(10)
_cell_angle_gamma 107.2250(10)
_cell_formula_units_Z 4
_cell_length_a 9.1740(7)
_cell_length_b 14.0178(10)
_cell_length_c 17.5605(13)
_cell_measurement_reflns_used 9917
_cell_measurement_temperature 100(2)
_cell_measurement_theta_max 27.09
_cell_measurement_theta_min 2.35
_cell_volume 2098.8(3)
_computing_cell_refinement
;
SMART (Bruker, 2016)
;
_computing_data_collection
;
SMART (Bruker, 2016)
;
_computing_data_reduction
;
SAINT (Bruker, 2016)
;
_computing_molecular_graphics
;
X-SEED (Barbour, 2001)
;
_computing_publication_material
;
X-SEED (Barbour, 2001)
;
_computing_structure_refinement
;
SHELXL2018 (Sheldrick, 2015)
;
_computing_structure_solution
;
SHELXT2018 (Sheldrick, 2015)
;
_diffrn_ambient_temperature 100(2)
_diffrn_detector_area_resol_mean 8.3660
_diffrn_measured_fraction_theta_full 1.000
_diffrn_measured_fraction_theta_max 0.998
_diffrn_measurement_device_type 'Bruker APEXII CCD'
_diffrn_measurement_method 'phi and omega scans'
_diffrn_radiation_monochromator graphite
_diffrn_radiation_source 'fine-focus sealed tube'
_diffrn_radiation_type MoK\a
_diffrn_radiation_wavelength 0.71073
_diffrn_reflns_av_R_equivalents 0.0237
_diffrn_reflns_av_unetI/netI 0.0258
_diffrn_reflns_limit_h_max 11
_diffrn_reflns_limit_h_min -11
_diffrn_reflns_limit_k_max 17
_diffrn_reflns_limit_k_min -17
_diffrn_reflns_limit_l_max 22
_diffrn_reflns_limit_l_min -22
_diffrn_reflns_number 26355
_diffrn_reflns_theta_full 25.242
_diffrn_reflns_theta_max 27.090
_diffrn_reflns_theta_min 1.556
_exptl_absorpt_coefficient_mu 3.042
_exptl_absorpt_correction_T_max 0.589
_exptl_absorpt_correction_T_min 0.394
_exptl_absorpt_correction_type multi-scan
_exptl_absorpt_process_details
;
(SADABS; Bruker, 2016)
;
_exptl_crystal_colour colourless
_exptl_crystal_density_diffrn 1.978
_exptl_crystal_description cut
_exptl_crystal_F_000 1184
_exptl_crystal_size_max 0.503
_exptl_crystal_size_mid 0.266
_exptl_crystal_size_min 0.174
_refine_diff_density_max 0.992
_refine_diff_density_min -0.459
_refine_ls_extinction_method none
_refine_ls_goodness_of_fit_ref 1.038
_refine_ls_hydrogen_treatment constr
_refine_ls_matrix_type full
_refine_ls_number_parameters 527
_refine_ls_number_reflns 9224
_refine_ls_number_restraints 0
_refine_ls_restrained_S_all 1.038
_refine_ls_R_factor_all 0.0245
_refine_ls_R_factor_gt 0.0211
_refine_ls_shift/su_max 0.003
_refine_ls_shift/su_mean 0.000
_refine_ls_structure_factor_coef Fsqd
_refine_ls_weighting_details 'w=1/[\s^2^(Fo^2^)+(0.0241P)^2^+0.6867P] where P=(Fo^2^+2Fc^2^)/3'
_refine_ls_weighting_scheme calc
_refine_ls_wR_factor_gt 0.0483
_refine_ls_wR_factor_ref 0.0501
_reflns_number_gt 8375
_reflns_number_total 9224
_reflns_threshold_expression 'I > 2\s(I)'
_cod_data_source_file fn3332sup1.cif
_cod_data_source_block 4_eb814_a
_cod_depositor_comments
;

2022-12-20
Z value and formula fixed to values more according to usual
chemical conventions.                 miguel
;
_cod_original_formula_sum 'C40 H26 F8 I4 N6'
_cod_original_formula_weight 1250.27
_cod_original_formula_moiety '2(C14 H13 N3), 2(C6 F4 I2)'
_cod_original_formula_iupac '2C14 H13 N3, 2C6 F4 I2'
_cod_original_formula_units_Z 2
_cod_database_code 2022094
_shelx_space_group_comment
;
The symmetry employed for this shelxl refinement is uniquely defined
by the following loop, which should always be used as a source of
symmetry information in preference to the above space-group names.
They are only intended as comments.
;

loop_
_space_group_symop_operation_xyz
'x, y, z'
'-x, -y, -z'

loop_
_atom_site_type_symbol
_atom_site_label
_atom_site_fract_x
_atom_site_fract_y
_atom_site_fract_z
_atom_site_U_iso_or_equiv
_atom_site_adp_type
_atom_site_calc_flag
_atom_site_occupancy
_atom_site_disorder_assembly
_atom_site_disorder_group
I I1 0.01383(2) 0.28785(2) 0.05480(2) 0.01866(4) Uani d 1 . .
F F1 -0.29851(17) 0.16750(12) -0.06022(8) 0.0234(3) Uani d 1 . .
N N1 0.3243(2) 0.34365(15) 0.01771(12) 0.0166(4) Uani d 1 . .
C C1 0.3477(3) 0.31927(18) -0.05610(14) 0.0186(5) Uani d 1 . .
H H1 0.261144 0.281868 -0.095103 0.022 Uiso calc 1 . .
I I2 -0.65899(2) 0.05764(2) -0.07293(2) 0.01721(4) Uani d 1 . .
F F2 -0.66975(16) 0.13500(12) 0.11002(9) 0.0262(3) Uani d 1 . .
N N2 0.5967(2) 0.42626(16) 0.05520(12) 0.0175(4) Uani d 1 . .
C C2 0.4932(3) 0.34632(19) -0.07814(15) 0.0192(5) Uani d 1 . .
H H2 0.508072 0.328417 -0.130908 0.023 Uiso calc 1 . .
I I3 0.85764(2) 0.54755(2) 0.17666(2) 0.01709(4) Uani d 1 . .
F F3 -0.44678(17) 0.24057(12) 0.23158(8) 0.0257(3) Uani d 1 . .
N N3 0.3471(2) 0.59644(17) 0.52730(12) 0.0201(5) Uani d 1 . .
C C3 0.6155(3) 0.40069(19) -0.01934(15) 0.0195(5) Uani d 1 . .
H H3 0.716849 0.420628 -0.032422 0.023 Uiso calc 1 . .
I I4 1.12375(2) 0.78072(2) 0.51038(2) 0.01727(4) Uani d 1 . .
F F4 -0.14869(17) 0.30235(11) 0.21104(8) 0.0223(3) Uani d 1 . .
N N4 1.0435(2) 0.83658(16) 0.66195(12) 0.0191(4) Uani d 1 . .
C C4 0.4508(3) 0.39684(18) 0.07058(14) 0.0151(5) Uani d 1 . .
F F5 0.88976(15) 0.65121(11) 0.35745(8) 0.0197(3) Uani d 1 . .
N N5 1.1087(2) 0.92578(16) 0.79570(12) 0.0176(4) Uani d 1 . .
C C5 0.4270(3) 0.42633(19) 0.14981(14) 0.0182(5) Uani d 1 . .
F F6 1.42714(16) 0.81466(11) 0.42497(9) 0.0243(3) Uani d 1 . .
N N6 2.0672(2) 1.09674(17) 0.67626(13) 0.0225(5) Uani d 1 . .
C C6 0.4048(3) 0.45375(19) 0.21490(15) 0.0181(5) Uani d 1 . .
F F7 1.46342(16) 0.75035(13) 0.27629(9) 0.0300(4) Uani d 1 . .
C C7 0.3872(3) 0.48979(19) 0.29340(14) 0.0171(5) Uani d 1 . .
F F8 1.21991(17) 0.63395(13) 0.16906(9) 0.0295(4) Uani d 1 . .
C C8 0.2453(3) 0.45855(19) 0.32093(15) 0.0182(5) Uani d 1 . .
H H8 0.156880 0.413356 0.286101 0.022 Uiso calc 1 . .
C C9 0.2326(3) 0.49255(19) 0.39781(15) 0.0174(5) Uani d 1 . .
H H9 0.135732 0.469417 0.415193 0.021 Uiso calc 1 . .
C C10 0.3607(3) 0.56111(18) 0.45137(14) 0.0163(5) Uani d 1 . .
C C11 0.5024(3) 0.59344(19) 0.42259(14) 0.0170(5) Uani d 1 . .
H H11 0.590462 0.640473 0.456626 0.020 Uiso calc 1 . .
C C12 0.5146(3) 0.55782(19) 0.34612(15) 0.0189(5) Uani d 1 . .
H H12 0.611577 0.579836 0.328622 0.023 Uiso calc 1 . .
C C13 0.2122(3) 0.5466(2) 0.56038(16) 0.0247(6) Uani d 1 . .
H H13A 0.122533 0.562652 0.538163 0.037 Uiso calc 1 . .
H H13B 0.231471 0.571121 0.617317 0.037 Uiso calc 1 . .
H H13C 0.191680 0.472456 0.547922 0.037 Uiso calc 1 . .
C C14 0.4766(3) 0.6724(2) 0.57970(16) 0.0261(6) Uani d 1 . .
H H14A 0.555727 0.641302 0.592697 0.039 Uiso calc 1 . .
H H14B 0.441434 0.698360 0.627727 0.039 Uiso calc 1 . .
H H14C 0.520342 0.728965 0.554120 0.039 Uiso calc 1 . .
C C15 -0.2167(3) 0.23794(18) 0.07389(14) 0.0167(5) Uani d 1 . .
C C16 -0.3351(3) 0.18531(18) 0.01254(14) 0.0166(5) Uani d 1 . .
C C17 -0.4891(3) 0.14794(18) 0.02118(14) 0.0169(5) Uani d 1 . .
C C18 -0.5228(3) 0.16846(19) 0.09641(15) 0.0187(5) Uani d 1 . .
C C19 -0.4097(3) 0.22148(19) 0.15931(14) 0.0181(5) Uani d 1 . .
C C20 -0.2573(3) 0.25419(18) 0.14763(14) 0.0175(5) Uani d 1 . .
C C21 1.0472(3) 0.63818(18) 0.26077(14) 0.0157(5) Uani d 1 . .
C C22 1.0333(3) 0.67444(18) 0.33750(14) 0.0146(5) Uani d 1 . .
C C23 1.1557(3) 0.73286(18) 0.39466(14) 0.0161(5) Uani d 1 . .
C C24 1.3013(3) 0.75763(19) 0.37278(15) 0.0181(5) Uani d 1 . .
C C25 1.3215(3) 0.7243(2) 0.29693(15) 0.0207(5) Uani d 1 . .
C C26 1.1958(3) 0.66498(19) 0.24240(15) 0.0189(5) Uani d 1 . .
C C27 0.8960(3) 0.80064(19) 0.67321(15) 0.0205(5) Uani d 1 . .
H H27 0.821300 0.757305 0.630398 0.025 Uiso calc 1 . .
C C28 0.8489(3) 0.82401(19) 0.74399(15) 0.0206(5) Uani d 1 . .
H H28 0.744305 0.797265 0.751160 0.025 Uiso calc 1 . .
C C29 0.9611(3) 0.88851(19) 0.80456(15) 0.0198(5) Uani d 1 . .
H H29 0.931891 0.906848 0.854169 0.024 Uiso calc 1 . .
C C30 1.1437(3) 0.89742(18) 0.72425(14) 0.0154(5) Uani d 1 . .
C C31 1.3025(3) 0.93454(19) 0.71349(15) 0.0189(5) Uani d 1 . .
C C32 1.4343(3) 0.96259(19) 0.70317(15) 0.0189(5) Uani d 1 . .
C C33 1.5941(3) 0.99660(18) 0.69455(15) 0.0180(5) Uani d 1 . .
C C34 1.7046(3) 1.05532(19) 0.75934(15) 0.0192(5) Uani d 1 . .
H H34 1.672190 1.071976 0.808392 0.023 Uiso calc 1 . .
C C35 1.8596(3) 1.08942(19) 0.75311(15) 0.0188(5) Uani d 1 . .
H H35 1.931828 1.129748 0.797843 0.023 Uiso calc 1 . .
C C36 1.9126(3) 1.06565(18) 0.68200(14) 0.0163(5) Uani d 1 . .
C C37 1.8002(3) 1.00715(18) 0.61632(14) 0.0172(5) Uani d 1 . .
H H37 1.831828 0.990458 0.567090 0.021 Uiso calc 1 . .
C C38 1.6458(3) 0.97431(18) 0.62308(14) 0.0174(5) Uani d 1 . .
H H38 1.572675 0.935640 0.578210 0.021 Uiso calc 1 . .
C C39 2.1782(3) 1.1623(2) 0.74254(17) 0.0272(6) Uani d 1 . .
H H39A 2.160272 1.228408 0.754727 0.041 Uiso calc 1 . .
H H39B 2.282907 1.172574 0.729895 0.041 Uiso calc 1 . .
H H39C 2.166861 1.130220 0.787920 0.041 Uiso calc 1 . .
C C40 2.1221(3) 1.0737(2) 0.60229(15) 0.0224(6) Uani d 1 . .
H H40A 2.083757 0.999716 0.581363 0.034 Uiso calc 1 . .
H H40B 2.235292 1.097143 0.610735 0.034 Uiso calc 1 . .
H H40C 2.084347 1.108584 0.564957 0.034 Uiso calc 1 . .

loop_
_atom_site_aniso_label
_atom_site_aniso_U_11
_atom_site_aniso_U_22
_atom_site_aniso_U_33
_atom_site_aniso_U_12
_atom_site_aniso_U_13
_atom_site_aniso_U_23
I1 0.01293(8) 0.02075(9) 0.01951(9) 0.00233(6) 0.00128(6) 0.00298(6)
F1 0.0202(8) 0.0313(9) 0.0134(7) 0.0035(7) 0.0040(6) -0.0016(6)
N1 0.0149(10) 0.0174(10) 0.0158(10) 0.0043(8) -0.0001(8) 0.0019(8)
C1 0.0213(13) 0.0164(12) 0.0156(12) 0.0052(10) -0.0023(10) 0.0009(10)
I2 0.01488(8) 0.01587(8) 0.01746(8) 0.00258(6) -0.00194(6) 0.00105(6)
F2 0.0133(7) 0.0376(9) 0.0244(8) 0.0036(7) 0.0062(6) 0.0040(7)
N2 0.0157(10) 0.0169(10) 0.0170(11) 0.0029(8) 0.0022(8) 0.0002(8)
C2 0.0251(14) 0.0181(12) 0.0143(12) 0.0068(10) 0.0045(10) 0.0024(10)
I3 0.01489(8) 0.01655(8) 0.01638(8) 0.00303(6) -0.00064(6) -0.00043(6)
F3 0.0270(8) 0.0372(9) 0.0140(8) 0.0119(7) 0.0066(6) 0.0036(7)
N3 0.0169(11) 0.0270(12) 0.0135(10) 0.0047(9) 0.0037(8) 0.0002(9)
C3 0.0176(13) 0.0195(13) 0.0204(13) 0.0036(10) 0.0060(10) 0.0036(10)
I4 0.01797(8) 0.01846(8) 0.01424(8) 0.00583(6) 0.00058(6) 0.00149(6)
F4 0.0208(8) 0.0262(8) 0.0152(7) 0.0050(6) -0.0044(6) 0.0004(6)
N4 0.0159(11) 0.0202(11) 0.0180(11) 0.0023(9) 0.0020(8) 0.0023(9)
C4 0.0171(12) 0.0132(11) 0.0135(12) 0.0032(9) 0.0007(9) 0.0024(9)
F5 0.0110(7) 0.0281(8) 0.0176(7) 0.0027(6) 0.0046(6) 0.0032(6)
N5 0.0154(10) 0.0189(11) 0.0165(11) 0.0029(8) 0.0026(8) 0.0033(8)
C5 0.0148(12) 0.0207(13) 0.0167(13) 0.0042(10) 0.0002(10) 0.0015(10)
F6 0.0137(7) 0.0272(8) 0.0230(8) -0.0011(6) -0.0039(6) -0.0016(7)
N6 0.0136(11) 0.0278(12) 0.0200(11) 0.0009(9) 0.0053(9) -0.0015(9)
C6 0.0143(12) 0.0195(13) 0.0198(13) 0.0050(10) 0.0009(10) 0.0039(10)
F7 0.0116(7) 0.0431(10) 0.0305(9) 0.0023(7) 0.0089(7) 0.0032(8)
C7 0.0174(12) 0.0181(12) 0.0152(12) 0.0060(10) 0.0019(10) 0.0014(10)
F8 0.0210(8) 0.0424(10) 0.0193(8) 0.0057(7) 0.0064(6) -0.0025(7)
C8 0.0121(12) 0.0176(12) 0.0203(13) 0.0011(10) -0.0017(10) 0.0010(10)
C9 0.0118(11) 0.0219(13) 0.0180(12) 0.0038(10) 0.0037(9) 0.0048(10)
C10 0.0177(12) 0.0166(12) 0.0153(12) 0.0078(10) 0.0019(10) 0.0011(10)
C11 0.0122(11) 0.0200(12) 0.0154(12) 0.0021(10) -0.0006(9) 0.0014(10)
C12 0.0113(11) 0.0244(13) 0.0193(13) 0.0043(10) 0.0017(10) 0.0031(11)
C13 0.0249(14) 0.0300(15) 0.0204(14) 0.0088(12) 0.0084(11) 0.0060(11)
C14 0.0235(14) 0.0307(15) 0.0175(13) 0.0042(12) -0.0002(11) -0.0029(11)
C15 0.0142(12) 0.0167(12) 0.0187(12) 0.0042(10) 0.0027(10) 0.0038(10)
C16 0.0178(12) 0.0169(12) 0.0142(12) 0.0042(10) 0.0023(10) 0.0032(10)
C17 0.0174(12) 0.0160(12) 0.0156(12) 0.0055(10) -0.0019(10) 0.0008(10)
C18 0.0137(12) 0.0216(13) 0.0220(13) 0.0061(10) 0.0050(10) 0.0058(11)
C19 0.0208(13) 0.0225(13) 0.0128(12) 0.0086(11) 0.0048(10) 0.0036(10)
C20 0.0168(12) 0.0175(12) 0.0155(12) 0.0049(10) -0.0041(10) 0.0008(10)
C21 0.0134(11) 0.0174(12) 0.0148(12) 0.0037(10) 0.0001(9) 0.0027(10)
C22 0.0097(11) 0.0167(12) 0.0167(12) 0.0026(9) 0.0018(9) 0.0048(10)
C23 0.0156(12) 0.0167(12) 0.0153(12) 0.0043(10) 0.0022(9) 0.0028(10)
C24 0.0117(11) 0.0178(12) 0.0203(13) 0.0009(10) -0.0035(10) 0.0015(10)
C25 0.0121(12) 0.0238(13) 0.0249(14) 0.0029(10) 0.0062(10) 0.0053(11)
C26 0.0170(12) 0.0230(13) 0.0164(12) 0.0067(10) 0.0050(10) 0.0018(10)
C27 0.0144(12) 0.0211(13) 0.0207(13) 0.0001(10) -0.0013(10) 0.0023(11)
C28 0.0122(12) 0.0228(13) 0.0245(14) 0.0015(10) 0.0029(10) 0.0062(11)
C29 0.0197(13) 0.0216(13) 0.0185(13) 0.0057(11) 0.0062(10) 0.0049(10)
C30 0.0140(12) 0.0156(12) 0.0153(12) 0.0026(9) 0.0014(9) 0.0038(9)
C31 0.0165(13) 0.0203(13) 0.0167(12) 0.0028(10) 0.0011(10) 0.0016(10)
C32 0.0171(13) 0.0178(12) 0.0184(13) 0.0022(10) 0.0005(10) 0.0024(10)
C33 0.0173(12) 0.0164(12) 0.0193(13) 0.0034(10) 0.0042(10) 0.0039(10)
C34 0.0185(13) 0.0227(13) 0.0147(12) 0.0054(10) 0.0040(10) 0.0008(10)
C35 0.0168(12) 0.0200(13) 0.0155(12) 0.0024(10) 0.0010(10) -0.0003(10)
C36 0.0136(12) 0.0148(12) 0.0190(12) 0.0018(9) 0.0027(10) 0.0043(10)
C37 0.0185(12) 0.0179(12) 0.0146(12) 0.0055(10) 0.0037(10) 0.0020(10)
C38 0.0157(12) 0.0164(12) 0.0164(12) 0.0016(10) -0.0010(10) 0.0020(10)
C39 0.0140(13) 0.0300(15) 0.0283(15) -0.0002(11) 0.0015(11) -0.0047(12)
C40 0.0165(13) 0.0295(15) 0.0239(14) 0.0083(11) 0.0078(11) 0.0085(11)

loop_
_atom_type_symbol
_atom_type_description
_atom_type_scat_dispersion_real
_atom_type_scat_dispersion_imag
_atom_type_scat_source
C C 0.0033 0.0016 'International Tables Vol C Tables 4.2.6.8 and 6.1.1.4'
H H 0.0000 0.0000 'International Tables Vol C Tables 4.2.6.8 and 6.1.1.4'
N N 0.0061 0.0033 'International Tables Vol C Tables 4.2.6.8 and 6.1.1.4'
F F 0.0171 0.0103 'International Tables Vol C Tables 4.2.6.8 and 6.1.1.4'
I I -0.4742 1.8119 'International Tables Vol C Tables 4.2.6.8 and 6.1.1.4'

loop_
_geom_angle_atom_site_label_1
_geom_angle_atom_site_label_2
_geom_angle_atom_site_label_3
_geom_angle_site_symmetry_1
_geom_angle_site_symmetry_3
_geom_angle
_geom_angle_publ_flag
C1 N1 C4 . . 116.2(2) ?
N1 C1 C2 . . 122.7(2) ?
N1 C1 H1 . . 118.7 ?
C2 C1 H1 . . 118.7 ?
C3 N2 C4 . . 116.4(2) ?
C3 C2 C1 . . 116.5(2) ?
C3 C2 H2 . . 121.7 ?
C1 C2 H2 . . 121.7 ?
C10 N3 C14 . . 120.6(2) ?
C10 N3 C13 . . 120.4(2) ?
C14 N3 C13 . . 118.3(2) ?
N2 C3 C2 . . 122.5(2) ?
N2 C3 H3 . . 118.8 ?
C2 C3 H3 . . 118.8 ?
C30 N4 C27 . . 116.1(2) ?
N1 C4 N2 . . 125.6(2) ?
N1 C4 C5 . . 116.9(2) ?
N2 C4 C5 . . 117.5(2) ?
C29 N5 C30 . . 116.3(2) ?
C6 C5 C4 . . 177.4(3) ?
C36 N6 C39 . . 120.1(2) ?
C36 N6 C40 . . 121.5(2) ?
C39 N6 C40 . . 118.1(2) ?
C5 C6 C7 . . 176.8(3) ?
C12 C7 C8 . . 118.0(2) ?
C12 C7 C6 . . 119.9(2) ?
C8 C7 C6 . . 122.2(2) ?
C9 C8 C7 . . 120.9(2) ?
C9 C8 H8 . . 119.5 ?
C7 C8 H8 . . 119.5 ?
C8 C9 C10 . . 121.5(2) ?
C8 C9 H9 . . 119.3 ?
C10 C9 H9 . . 119.3 ?
N3 C10 C9 . . 121.4(2) ?
N3 C10 C11 . . 121.5(2) ?
C9 C10 C11 . . 117.1(2) ?
C12 C11 C10 . . 121.0(2) ?
C12 C11 H11 . . 119.5 ?
C10 C11 H11 . . 119.5 ?
C11 C12 C7 . . 121.5(2) ?
C11 C12 H12 . . 119.2 ?
C7 C12 H12 . . 119.2 ?
N3 C13 H13A . . 109.5 ?
N3 C13 H13B . . 109.5 ?
H13A C13 H13B . . 109.5 ?
N3 C13 H13C . . 109.5 ?
H13A C13 H13C . . 109.5 ?
H13B C13 H13C . . 109.5 ?
N3 C14 H14A . . 109.5 ?
N3 C14 H14B . . 109.5 ?
H14A C14 H14B . . 109.5 ?
N3 C14 H14C . . 109.5 ?
H14A C14 H14C . . 109.5 ?
H14B C14 H14C . . 109.5 ?
C20 C15 C16 . . 116.9(2) ?
C20 C15 I1 . . 122.01(18) ?
C16 C15 I1 . . 121.06(18) ?
F1 C16 C15 . . 118.2(2) ?
F1 C16 C17 . . 117.7(2) ?
C15 C16 C17 . . 124.1(2) ?
C18 C17 C16 . . 116.2(2) ?
C18 C17 I2 . . 121.82(18) ?
C16 C17 I2 . . 121.83(18) ?
F2 C18 C19 . . 117.9(2) ?
F2 C18 C17 . . 120.1(2) ?
C19 C18 C17 . . 122.0(2) ?
F3 C19 C18 . . 120.4(2) ?
F3 C19 C20 . . 120.3(2) ?
C18 C19 C20 . . 119.3(2) ?
F4 C20 C15 . . 120.8(2) ?
F4 C20 C19 . . 117.8(2) ?
C15 C20 C19 . . 121.4(2) ?
C22 C21 C26 . . 116.0(2) ?
C22 C21 I3 . . 122.78(17) ?
C26 C21 I3 . . 121.25(18) ?
F5 C22 C23 . . 117.9(2) ?
F5 C22 C21 . . 117.7(2) ?
C23 C22 C21 . . 124.3(2) ?
C22 C23 C24 . . 117.1(2) ?
C22 C23 I4 . . 121.55(17) ?
C24 C23 I4 . . 121.33(18) ?
F6 C24 C25 . . 118.2(2) ?
F6 C24 C23 . . 120.9(2) ?
C25 C24 C23 . . 120.9(2) ?
F7 C25 C26 . . 120.1(2) ?
F7 C25 C24 . . 120.2(2) ?
C26 C25 C24 . . 119.7(2) ?
F8 C26 C25 . . 118.0(2) ?
F8 C26 C21 . . 120.0(2) ?
C25 C26 C21 . . 122.0(2) ?
N4 C27 C28 . . 122.6(2) ?
N4 C27 H27 . . 118.7 ?
C28 C27 H27 . . 118.7 ?
C27 C28 C29 . . 116.8(2) ?
C27 C28 H28 . . 121.6 ?
C29 C28 H28 . . 121.6 ?
N5 C29 C28 . . 122.4(2) ?
N5 C29 H29 . . 118.8 ?
C28 C29 H29 . . 118.8 ?
N4 C30 N5 . . 125.8(2) ?
N4 C30 C31 . . 116.7(2) ?
N5 C30 C31 . . 117.6(2) ?
C32 C31 C30 . . 178.0(3) ?
C31 C32 C33 . . 177.4(3) ?
C38 C33 C34 . . 117.9(2) ?
C38 C33 C32 . . 122.5(2) ?
C34 C33 C32 . . 119.6(2) ?
C35 C34 C33 . . 121.1(2) ?
C35 C34 H34 . . 119.4 ?
C33 C34 H34 . . 119.4 ?
C34 C35 C36 . . 121.3(2) ?
C34 C35 H35 . . 119.4 ?
C36 C35 H35 . . 119.4 ?
N6 C36 C35 . . 121.4(2) ?
N6 C36 C37 . . 121.3(2) ?
C35 C36 C37 . . 117.3(2) ?
C38 C37 C36 . . 120.8(2) ?
C38 C37 H37 . . 119.6 ?
C36 C37 H37 . . 119.6 ?
C37 C38 C33 . . 121.5(2) ?
C37 C38 H38 . . 119.3 ?
C33 C38 H38 . . 119.3 ?
N6 C39 H39A . . 109.5 ?
N6 C39 H39B . . 109.5 ?
H39A C39 H39B . . 109.5 ?
N6 C39 H39C . . 109.5 ?
H39A C39 H39C . . 109.5 ?
H39B C39 H39C . . 109.5 ?
N6 C40 H40A . . 109.5 ?
N6 C40 H40B . . 109.5 ?
H40A C40 H40B . . 109.5 ?
N6 C40 H40C . . 109.5 ?
H40A C40 H40C . . 109.5 ?
H40B C40 H40C . . 109.5 ?

loop_
_geom_bond_atom_site_label_1
_geom_bond_atom_site_label_2
_geom_bond_site_symmetry_2
_geom_bond_distance
_geom_bond_publ_flag
I1 C15 . 2.101(2) ?
F1 C16 . 1.351(3) ?
N1 C1 . 1.335(3) ?
N1 C4 . 1.346(3) ?
C1 C2 . 1.386(4) ?
C1 H1 . 0.9500 ?
I2 C17 . 2.095(2) ?
F2 C18 . 1.349(3) ?
N2 C3 . 1.336(3) ?
N2 C4 . 1.346(3) ?
C2 C3 . 1.383(4) ?
C2 H2 . 0.9500 ?
I3 C21 . 2.094(2) ?
F3 C19 . 1.346(3) ?
N3 C10 . 1.369(3) ?
N3 C14 . 1.449(3) ?
N3 C13 . 1.456(3) ?
C3 H3 . 0.9500 ?
I4 C23 . 2.101(2) ?
F4 C20 . 1.350(3) ?
N4 C30 . 1.339(3) ?
N4 C27 . 1.344(3) ?
C4 C5 . 1.436(3) ?
F5 C22 . 1.354(3) ?
N5 C29 . 1.334(3) ?
N5 C30 . 1.346(3) ?
C5 C6 . 1.196(3) ?
F6 C24 . 1.347(3) ?
N6 C36 . 1.373(3) ?
N6 C39 . 1.446(3) ?
N6 C40 . 1.455(3) ?
C6 C7 . 1.424(3) ?
F7 C25 . 1.346(3) ?
C7 C12 . 1.401(3) ?
C7 C8 . 1.404(3) ?
F8 C26 . 1.345(3) ?
C8 C9 . 1.378(3) ?
C8 H8 . 0.9500 ?
C9 C10 . 1.414(3) ?
C9 H9 . 0.9500 ?
C10 C11 . 1.415(3) ?
C11 C12 . 1.375(3) ?
C11 H11 . 0.9500 ?
C12 H12 . 0.9500 ?
C13 H13A . 0.9800 ?
C13 H13B . 0.9800 ?
C13 H13C . 0.9800 ?
C14 H14A . 0.9800 ?
C14 H14B . 0.9800 ?
C14 H14C . 0.9800 ?
C15 C20 . 1.380(3) ?
C15 C16 . 1.384(3) ?
C16 C17 . 1.386(3) ?
C17 C18 . 1.385(3) ?
C18 C19 . 1.376(4) ?
C19 C20 . 1.383(3) ?
C21 C22 . 1.386(3) ?
C21 C26 . 1.387(3) ?
C22 C23 . 1.378(3) ?
C23 C24 . 1.385(3) ?
C24 C25 . 1.381(4) ?
C25 C26 . 1.374(4) ?
C27 C28 . 1.371(4) ?
C27 H27 . 0.9500 ?
C28 C29 . 1.386(4) ?
C28 H28 . 0.9500 ?
C29 H29 . 0.9500 ?
C30 C31 . 1.437(3) ?
C31 C32 . 1.196(3) ?
C32 C33 . 1.433(3) ?
C33 C38 . 1.399(3) ?
C33 C34 . 1.402(3) ?
C34 C35 . 1.382(3) ?
C34 H34 . 0.9500 ?
C35 C36 . 1.403(3) ?
C35 H35 . 0.9500 ?
C36 C37 . 1.420(3) ?
C37 C38 . 1.377(3) ?
C37 H37 . 0.9500 ?
C38 H38 . 0.9500 ?
C39 H39A . 0.9800 ?
C39 H39B . 0.9800 ?
C39 H39C . 0.9800 ?
C40 H40A . 0.9800 ?
C40 H40B . 0.9800 ?
C40 H40C . 0.9800 ?

loop_
_geom_hbond_atom_site_label_D
_geom_hbond_atom_site_label_H
_geom_hbond_atom_site_label_A
_geom_hbond_site_symmetry_A
_geom_hbond_distance_DH
_geom_hbond_distance_HA
_geom_hbond_distance_DA
_geom_hbond_angle_DHA
_geom_hbond_publ_flag
C2 H2 F8 2_765 0.95 2.57 3.170(3) 121.4 yes
C3 H3 F8 2_765 0.95 2.56 3.185(3) 123.5 yes
C13 H13A I4 1_455 0.98 3.18 3.828(3) 125.4 yes
C13 H13C F5 2_666 0.98 2.61 3.280(3) 126.0 yes
C14 H14B F3 2_566 0.98 2.46 3.391(3) 158.4 yes
C29 H29 F2 2_566 0.95 2.47 3.145(3) 128.1 yes
C39 H39A I3 2_876 0.98 3.22 4.187(3) 169.8 yes
C39 H39B F7 2_976 0.98 2.28 3.221(3) 160.9 yes
C39 H39C I2 1_866 0.98 3.27 4.117(3) 146.1 yes
C40 H40A I4 1_655 0.98 3.24 4.146(3) 153.8 yes
C40 H40C I4 2_876 0.98 3.13 4.060(3) 158.6 yes

_cod_database_fobs_code 2022094
